data_1508116
loop_
_publ_author_name
'Yanga, Kun'
'Luoc, Jun-Hua'
'Liu, Zhi-Hong'

_publ_section_title
;
 Synthesis, structures and luminescent property of two lanthanon complexes
 assembled from 2,3-pyrazinedicarboxylic acid and ammonia
;
_journal_name_full
;
Inorganica Chimica Acta
;
_journal_page_first 206
_journal_page_last 209
_journal_paper_doi 10.1016/j.ica.2012.04.040
_journal_volume 391
_journal_year 2012
_chemical_formula_sum 'C24 H20 N10 O18 Sm2'
_chemical_formula_weight 1037.20
_space_group_IT_number 14
_symmetry_cell_setting monoclinic
_symmetry_space_group_name_Hall '-P 2ybc'
_symmetry_space_group_name_H-M 'P 1 21/c 1'
_atom_sites_solution_hydrogens geom
_atom_sites_solution_primary direct
_atom_sites_solution_secondary difmap
_cell_angle_alpha 90.00
_cell_angle_beta 90.076(10)
_cell_angle_gamma 90.00
_cell_formula_units_Z 4
_cell_length_a 15.885(9)
_cell_length_b 14.251(7)
_cell_length_c 12.884(7)
_cell_measurement_temperature 293(2)
_cell_volume 2917(3)
_computing_structure_refinement 'SHELXL-97 (Sheldrick, 1997)'
_computing_structure_solution 'SHELXS-97 (Sheldrick, 1990)'
_diffrn_ambient_temperature 293(2)
_diffrn_measured_fraction_theta_full 0.809
_diffrn_measured_fraction_theta_max 0.809
_diffrn_radiation_monochromator graphite
_diffrn_radiation_source 'fine-focus sealed tube'
_diffrn_radiation_type MoK\a
_diffrn_radiation_wavelength 0.71073
_diffrn_reflns_av_R_equivalents 0.0886
_diffrn_reflns_av_sigmaI/netI 0.1105
_diffrn_reflns_limit_h_max 17
_diffrn_reflns_limit_h_min -18
_diffrn_reflns_limit_k_max 18
_diffrn_reflns_limit_k_min -13
_diffrn_reflns_limit_l_max 16
_diffrn_reflns_limit_l_min -14
_diffrn_reflns_number 19288
_diffrn_reflns_theta_full 28.79
_diffrn_reflns_theta_max 28.79
_diffrn_reflns_theta_min 2.49
_exptl_absorpt_coefficient_mu 4.095
_exptl_crystal_density_diffrn 2.335
_exptl_crystal_density_method 'not measured'
_exptl_crystal_F_000 1960
_exptl_crystal_size_max 0.27
_exptl_crystal_size_mid 0.18
_exptl_crystal_size_min 0.08
_refine_diff_density_max 6.613
_refine_diff_density_min -1.212
_refine_diff_density_rms 0.235
_refine_ls_extinction_method none
_refine_ls_goodness_of_fit_ref 1.093
_refine_ls_hydrogen_treatment mixed
_refine_ls_matrix_type full
_refine_ls_number_parameters 487
_refine_ls_number_reflns 6151
_refine_ls_number_restraints 0
_refine_ls_restrained_S_all 1.093
_refine_ls_R_factor_all 0.0679
_refine_ls_R_factor_gt 0.0544
_refine_ls_shift/su_max 0.000
_refine_ls_shift/su_mean 0.000
_refine_ls_structure_factor_coef Fsqd
_refine_ls_weighting_details 'calc w=1/[\s^2^(Fo^2^)+(0.0294P)^2^+0.0000P] where P=(Fo^2^+2Fc^2^)/3'
_refine_ls_weighting_scheme calc
_refine_ls_wR_factor_gt 0.1264
_refine_ls_wR_factor_ref 0.1364
_reflns_number_gt 4901
_reflns_number_total 6151
_reflns_threshold_expression >2sigma(I)
_cod_data_source_file Sm-r.cif
_cod_data_source_block c:\yks-sm\p21c
_cod_original_sg_symbol_H-M 'P 21/c'
_cod_database_code 1508116

loop_
_symmetry_equiv_pos_as_xyz
'x, y, z'
'-x, y+1/2, -z+1/2'
'-x, -y, -z'
'x, -y-1/2, z-1/2'

loop_
_atom_site_label
_atom_site_type_symbol
_atom_site_fract_x
_atom_site_fract_y
_atom_site_fract_z
_atom_site_U_iso_or_equiv
_atom_site_adp_type
_atom_site_occupancy
_atom_site_symmetry_multiplicity
_atom_site_calc_flag
_atom_site_refinement_flags
Sm1 Sm -0.44105(2) 0.04834(2) 0.18095(2) 0.01624(13) Uani 1 1 d .
Sm2 Sm 0.05571(2) -0.30036(2) 0.16676(2) 0.01670(13) Uani 1 1 d .
O1 O -0.5671(3) 0.1476(3) 0.1745(4) 0.0322(12) Uani 1 1 d .
O2 O -0.6275(3) 0.2760(3) 0.1602(4) 0.0327(12) Uani 1 1 d .
O3 O -0.5448(4) 0.4564(3) 0.1767(3) 0.0338(14) Uani 1 1 d .
O4 O -0.5522(3) 0.4149(3) 0.0120(3) 0.0292(12) Uani 1 1 d .
O5 O -0.2760(3) 0.0386(3) 0.1641(4) 0.0250(11) Uani 1 1 d .
O6 O -0.1377(3) -0.0277(3) 0.1385(4) 0.0268(11) Uani 1 1 d .
O7 O -0.0871(3) -0.1769(3) -0.0065(3) 0.0276(12) Uani 1 1 d .
O8 O -0.0859(3) -0.2240(3) 0.1568(3) 0.0262(11) Uani 1 1 d .
O9 O -0.4289(4) 0.1237(3) 0.3411(4) 0.0354(14) Uani 1 1 d .
O10 O -0.5896(3) -0.0267(3) 0.1678(3) 0.0256(11) Uani 1 1 d .
O11 O -0.4142(3) 0.0620(3) -0.0010(3) 0.0238(11) Uani 1 1 d .
O12 O -0.6399(3) -0.2250(3) 0.1219(4) 0.0260(11) Uani 1 1 d .
O13 O -0.7794(3) -0.2906(3) 0.1427(4) 0.0237(11) Uani 1 1 d .
O14 O -0.0709(3) -0.4005(3) 0.1700(4) 0.0266(11) Uani 1 1 d .
O15 O -0.1327(3) -0.5267(3) 0.1388(4) 0.0325(12) Uani 1 1 d .
O16 O 0.0471(4) -0.2061(3) 0.3147(3) 0.0321(13) Uani 1 1 d .
O17 O 0.0555(3) -0.3197(3) -0.0150(3) 0.0261(12) Uani 1 1 d .
O18 O 0.0693(4) -0.3747(3) 0.3315(4) 0.0318(12) Uani 1 1 d .
N1 N -0.3903(4) 0.2061(4) 0.1436(4) 0.0191(12) Uani 1 1 d .
N2 N -0.3568(4) 0.3761(4) 0.0982(4) 0.0291(15) Uani 1 1 d .
N3 N -0.3701(4) -0.0972(4) 0.1209(4) 0.0204(12) Uani 1 1 d .
N4 N -0.2826(4) -0.2521(4) 0.0856(4) 0.0256(14) Uani 1 1 d .
N5 N -0.7837(4) 0.0048(4) 0.1017(4) 0.0266(14) Uani 1 1 d .
N6 N -0.8731(3) -0.1515(4) 0.1149(4) 0.0175(12) Uani 1 1 d .
N7 N 0.1059(4) -0.4592(4) 0.1284(4) 0.0226(13) Uani 1 1 d .
N8 N 0.1393(4) -0.6309(4) 0.0983(4) 0.0308(15) Uani 1 1 d .
C1 C -0.4603(4) 0.2612(4) 0.1363(5) 0.0206(15) Uani 1 1 d .
C2 C -0.4439(5) 0.3467(4) 0.1132(4) 0.0217(16) Uani 1 1 d .
C3 C -0.2882(5) 0.3217(5) 0.1067(5) 0.0288(17) Uani 1 1 d .
H3A H -0.2328 0.3452 0.0973 0.035 Uiso 1 1 calc R
C4 C -0.3030(4) 0.2362(5) 0.1282(5) 0.0220(15) Uani 1 1 d .
H4A H -0.2581 0.1926 0.1342 0.026 Uiso 1 1 calc R
C5 C -0.5615(5) 0.2257(5) 0.1591(5) 0.0227(15) Uani 1 1 d .
C6 C -0.5212(4) 0.4112(4) 0.0995(5) 0.0212(15) Uani 1 1 d .
C7 C -0.2766(4) -0.1051(4) 0.1176(4) 0.0184(14) Uani 1 1 d .
C8 C -0.2312(4) -0.1825(4) 0.0972(5) 0.0189(15) Uani 1 1 d .
C9 C -0.3752(5) -0.2431(5) 0.0881(5) 0.0265(17) Uani 1 1 d .
H9A H -0.4061 -0.2993 0.0769 0.032 Uiso 1 1 calc R
C10 C -0.4200(4) -0.1675(4) 0.1038(5) 0.0198(15) Uani 1 1 d .
H10A H -0.4797 -0.1645 0.1028 0.024 Uiso 1 1 calc R
C11 C -0.2247(4) -0.0248(4) 0.1415(5) 0.0183(14) Uani 1 1 d .
C12 C -0.1268(5) -0.1941(4) 0.0802(5) 0.0233(16) Uani 1 1 d .
C13 C -0.7331(5) -0.0663(4) 0.1024(5) 0.0202(15) Uani 1 1 d .
C14 C -0.7783(4) -0.1446(4) 0.1113(4) 0.0160(14) Uani 1 1 d .
C15 C -0.9213(4) -0.0799(4) 0.1083(5) 0.0213(15) Uani 1 1 d .
H15A H -0.9810 -0.0828 0.1076 0.026 Uiso 1 1 calc R
C16 C -0.8781(4) -0.0028(4) 0.1027(5) 0.0238(16) Uani 1 1 d .
H16A H -0.9091 0.0541 0.0989 0.029 Uiso 1 1 calc R
C17 C -0.7259(4) -0.2265(4) 0.1260(4) 0.0172(14) Uani 1 1 d .
C18 C -0.6287(5) -0.0519(4) 0.0892(5) 0.0210(15) Uani 1 1 d .
C19 C 0.0337(4) -0.5140(4) 0.1265(4) 0.0196(15) Uani 1 1 d .
C20 C 0.0526(4) -0.5998(5) 0.1079(5) 0.0219(15) Uani 1 1 d .
C21 C 0.2093(5) -0.5746(5) 0.1018(6) 0.0304(17) Uani 1 1 d .
H21A H 0.2651 -0.5978 0.0950 0.036 Uiso 1 1 calc R
C22 C 0.1923(5) -0.4890(5) 0.1148(5) 0.0274(17) Uani 1 1 d .
H22A H 0.2363 -0.4439 0.1158 0.033 Uiso 1 1 calc R
C23 C -0.0646(5) -0.4777(5) 0.1463(5) 0.0220(15) Uani 1 1 d .
C24 C 0.0241(4) -0.1676(4) 0.3967(5) 0.0208(15) Uani 1 1 d .
N9 N -0.2047(5) -0.3062(4) 0.3286(5) 0.0360(17) Uani 1 1 d .
N10 N -0.3028(5) -0.4439(4) 0.1440(5) 0.0419(18) Uani 1 1 d .

loop_
_atom_site_aniso_label
_atom_site_aniso_U_11
_atom_site_aniso_U_22
_atom_site_aniso_U_33
_atom_site_aniso_U_23
_atom_site_aniso_U_13
_atom_site_aniso_U_12
Sm1 0.0211(3) 0.00712(19) 0.0205(2) 0.00028(11) -0.00207(15) 0.00061(12)
Sm2 0.0214(3) 0.00693(18) 0.0218(2) 0.00027(12) -0.00318(16) -0.00066(12)
O1 0.030(3) 0.006(2) 0.060(3) 0.004(2) -0.005(3) 0.003(2)
O2 0.030(3) 0.012(2) 0.056(3) 0.004(2) -0.004(3) 0.007(2)
O3 0.067(4) 0.012(2) 0.022(2) -0.0075(19) -0.009(3) 0.007(2)
O4 0.050(4) 0.013(2) 0.024(2) -0.001(2) -0.013(2) 0.005(2)
O5 0.028(3) 0.009(2) 0.039(3) -0.004(2) -0.010(2) 0.003(2)
O6 0.024(3) 0.012(2) 0.044(3) -0.007(2) -0.007(2) -0.001(2)
O7 0.038(3) 0.020(2) 0.026(2) -0.003(2) 0.000(2) 0.004(2)
O8 0.032(3) 0.015(2) 0.032(2) 0.003(2) -0.010(2) 0.007(2)
O9 0.063(4) 0.016(2) 0.027(2) -0.008(2) 0.000(2) -0.017(3)
O10 0.032(3) 0.016(2) 0.028(2) -0.001(2) -0.012(2) -0.008(2)
O11 0.035(3) 0.014(2) 0.022(2) 0.0013(19) -0.003(2) 0.000(2)
O12 0.025(3) 0.009(2) 0.044(3) 0.006(2) -0.007(2) -0.003(2)
O13 0.025(3) 0.008(2) 0.038(3) -0.002(2) -0.004(2) -0.002(2)
O14 0.030(3) 0.006(2) 0.044(3) -0.004(2) -0.002(2) -0.002(2)
O15 0.030(3) 0.013(2) 0.054(3) -0.008(2) -0.005(3) -0.007(2)
O16 0.063(4) 0.014(2) 0.019(2) -0.0053(19) -0.003(2) 0.005(2)
O17 0.047(4) 0.011(2) 0.021(2) -0.0015(19) -0.008(2) 0.005(2)
O18 0.049(4) 0.018(2) 0.029(2) 0.010(2) -0.003(2) 0.005(2)
N1 0.025(3) 0.012(3) 0.021(3) -0.001(2) -0.005(2) -0.001(2)
N2 0.038(4) 0.009(3) 0.040(3) 0.002(3) -0.008(3) -0.003(3)
N3 0.023(3) 0.009(2) 0.029(3) 0.000(2) -0.008(2) 0.003(2)
N4 0.033(4) 0.009(3) 0.035(3) 0.003(2) -0.012(3) 0.000(3)
N5 0.044(4) 0.008(3) 0.027(3) 0.002(2) -0.008(3) 0.006(3)
N6 0.016(3) 0.011(2) 0.025(3) -0.001(2) -0.008(2) -0.001(2)
N7 0.032(4) 0.009(3) 0.026(3) 0.004(2) -0.005(3) 0.000(2)
N8 0.037(4) 0.015(3) 0.040(3) -0.007(3) -0.009(3) 0.004(3)
C1 0.031(4) 0.011(3) 0.020(3) -0.002(2) -0.007(3) 0.003(3)
C2 0.039(5) 0.012(3) 0.014(3) 0.000(2) -0.001(3) 0.002(3)
C3 0.037(5) 0.016(3) 0.033(4) 0.004(3) -0.007(3) -0.007(3)
C4 0.019(4) 0.018(3) 0.028(3) -0.002(3) -0.007(3) 0.007(3)
C5 0.028(4) 0.015(3) 0.025(3) 0.002(3) -0.007(3) 0.000(3)
C6 0.029(4) 0.007(3) 0.027(3) 0.001(3) -0.003(3) -0.003(3)
C7 0.024(4) 0.009(3) 0.023(3) 0.001(2) -0.006(3) -0.002(3)
C8 0.027(4) 0.008(3) 0.021(3) -0.004(2) -0.011(3) 0.003(3)
C9 0.035(5) 0.012(3) 0.032(4) -0.002(3) -0.013(3) -0.006(3)
C10 0.020(4) 0.010(3) 0.030(3) -0.003(3) -0.003(3) -0.004(3)
C11 0.028(4) 0.005(3) 0.022(3) -0.001(2) -0.004(3) -0.001(3)
C12 0.035(5) 0.005(3) 0.030(3) -0.006(3) -0.010(3) -0.001(3)
C13 0.037(4) 0.007(3) 0.016(3) -0.003(2) -0.014(3) -0.001(3)
C14 0.025(4) 0.008(3) 0.016(3) -0.003(2) -0.003(3) -0.002(3)
C15 0.019(4) 0.006(3) 0.038(4) -0.001(3) -0.004(3) 0.005(3)
C16 0.026(4) 0.011(3) 0.034(4) -0.005(3) -0.006(3) 0.008(3)
C17 0.026(4) 0.007(3) 0.018(3) -0.001(2) -0.008(3) 0.003(3)
C18 0.032(4) 0.007(3) 0.024(3) 0.003(2) -0.004(3) -0.003(3)
C19 0.031(4) 0.012(3) 0.016(3) 0.000(2) -0.003(3) -0.004(3)
C20 0.029(4) 0.014(3) 0.023(3) 0.002(3) -0.002(3) 0.002(3)
C21 0.032(5) 0.018(4) 0.041(4) 0.005(3) 0.005(3) 0.002(3)
C22 0.029(5) 0.015(3) 0.038(4) 0.002(3) -0.005(3) -0.008(3)
C23 0.028(4) 0.011(3) 0.027(3) 0.000(3) -0.004(3) 0.004(3)
C24 0.026(4) 0.013(3) 0.023(3) 0.003(3) -0.004(3) -0.007(3)
N9 0.051(5) 0.024(3) 0.033(3) 0.000(3) -0.004(3) 0.006(3)
N10 0.053(5) 0.018(3) 0.054(4) 0.000(3) 0.003(4) -0.001(3)

loop_
_atom_type_symbol
_atom_type_description
_atom_type_scat_dispersion_real
_atom_type_scat_dispersion_imag
_atom_type_scat_source
C C 0.0033 0.0016 'International Tables Vol C Tables 4.2.6.8 and 6.1.1.4'
H H 0.0000 0.0000 'International Tables Vol C Tables 4.2.6.8 and 6.1.1.4'
N N 0.0061 0.0033 'International Tables Vol C Tables 4.2.6.8 and 6.1.1.4'
O O 0.0106 0.0060 'International Tables Vol C Tables 4.2.6.8 and 6.1.1.4'
Sm Sm -0.1638 3.4418 'International Tables Vol C Tables 4.2.6.8 and 6.1.1.4'

loop_
_geom_angle_atom_site_label_1
_geom_angle_atom_site_label_2
_geom_angle_atom_site_label_3
_geom_angle
_geom_angle_site_symmetry_1
_geom_angle_site_symmetry_3
O3 Sm1 O9 63.80(17) 2_445 .
O3 Sm1 O11 149.17(16) 2_445 .
O9 Sm1 O11 144.56(16) . .
O3 Sm1 N1 136.62(17) 2_445 .
O9 Sm1 N1 73.93(17) . .
O11 Sm1 N1 70.84(16) . .
O3 Sm1 O1 106.2(2) 2_445 .
O9 Sm1 O1 80.26(19) . .
O11 Sm1 O1 93.84(17) . .
N1 Sm1 O1 74.42(18) . .
O3 Sm1 N3 79.34(19) 2_445 .
O9 Sm1 N3 128.52(18) . .
O11 Sm1 N3 71.38(16) . .
N1 Sm1 N3 123.96(19) . .
O1 Sm1 N3 147.28(17) . .
O3 Sm1 O10 73.96(17) 2_445 .
O9 Sm1 O10 108.75(17) . .
O11 Sm1 O10 97.62(15) . .
N1 Sm1 O10 131.91(17) . .
O1 Sm1 O10 59.57(16) . .
N3 Sm1 O10 92.75(17) . .
O3 Sm1 O5 97.83(18) 2_445 .
O9 Sm1 O5 90.93(18) . .
O11 Sm1 O5 75.20(16) . .
N1 Sm1 O5 72.71(17) . .
O1 Sm1 O5 147.13(15) . .
N3 Sm1 O5 58.59(16) . .
O10 Sm1 O5 151.33(14) . .
O16 Sm2 O17 151.36(16) . .
O16 Sm2 O18 62.23(17) . .
O17 Sm2 O18 146.40(16) . .
O16 Sm2 N7 135.65(17) . .
O17 Sm2 N7 72.04(16) . .
O18 Sm2 N7 74.90(18) . .
O16 Sm2 O14 105.66(18) . .
O17 Sm2 O14 87.10(17) . .
O18 Sm2 O14 78.49(17) . .
N7 Sm2 O14 74.60(18) . .
O16 Sm2 N6 75.93(18) . 1_655
O17 Sm2 N6 80.41(16) . 1_655
O18 Sm2 N6 125.18(17) . 1_655
N7 Sm2 N6 125.7(2) . 1_655
O14 Sm2 N6 150.02(16) . 1_655
O16 Sm2 O8 74.81(17) . .
O17 Sm2 O8 90.00(16) . .
O18 Sm2 O8 108.66(17) . .
N7 Sm2 O8 133.17(18) . .
O14 Sm2 O8 61.29(16) . .
N6 Sm2 O8 91.38(17) 1_655 .
O16 Sm2 O13 97.17(17) . 1_655
O17 Sm2 O13 83.64(16) . 1_655
O18 Sm2 O13 92.25(17) . 1_655
N7 Sm2 O13 72.68(17) . 1_655
O14 Sm2 O13 147.26(14) . 1_655
N6 Sm2 O13 58.27(15) 1_655 1_655
O8 Sm2 O13 149.59(15) . 1_655
C5 O1 Sm1 120.5(5) . .
C6 O3 Sm1 167.9(5) . 2_455
C11 O5 Sm1 134.9(4) . .
C12 O8 Sm2 130.7(5) . .
C18 O10 Sm1 128.8(5) . .
C18 O11 Sm1 156.8(4) 3_455 .
C17 O13 Sm2 136.4(4) . 1_455
C23 O14 Sm2 118.6(5) . .
C24 O16 Sm2 164.4(5) . .
C24 O17 Sm2 156.5(5) 4 .
C1 N1 C4 126.3(5) . .
C1 N1 Sm1 106.0(4) . .
C4 N1 Sm1 127.6(4) . .
C3 N2 C2 126.4(6) . .
C10 N3 C7 123.1(6) . .
C10 N3 Sm1 114.9(5) . .
C7 N3 Sm1 121.6(4) . .
C8 N4 C9 124.0(6) . .
C13 N5 C16 124.3(6) . .
C15 N6 C14 122.9(5) . .
C15 N6 Sm2 115.2(5) . 1_455
C14 N6 Sm2 121.1(4) . 1_455
C19 N7 C22 128.1(5) . .
C19 N7 Sm2 104.7(4) . .
C22 N7 Sm2 127.2(4) . .
C21 N8 C20 125.9(6) . .
C2 C1 N1 113.5(7) . .
C2 C1 C5 120.8(6) . .
N1 C1 C5 125.7(5) . .
C1 C2 N2 119.8(6) . .
C1 C2 C6 115.5(7) . .
N2 C2 C6 124.6(5) . .
C4 C3 N2 115.0(7) . .
C4 C3 H3A 122.5 . .
N2 C3 H3A 122.5 . .
C3 C4 N1 119.0(7) . .
C3 C4 H4A 120.5 . .
N1 C4 H4A 120.5 . .
O1 C5 O2 119.1(7) . .
O1 C5 C1 113.3(6) . .
O2 C5 C1 127.7(6) . .
O4 C6 O3 126.2(6) . .
O4 C6 C2 116.5(6) . .
O3 C6 C2 117.2(5) . .
C8 C7 C11 112.7(6) . .
C8 C7 N3 127.0(6) . .
C11 C7 N3 120.2(5) . .
N4 C8 C7 108.3(6) . .
N4 C8 C12 122.2(5) . .
C7 C8 C12 129.4(6) . .
C10 C9 N4 128.1(6) . .
C10 C9 H9A 116.0 . .
N4 C9 H9A 116.0 . .
N3 C10 C9 109.4(6) . .
N3 C10 H10A 125.3 . .
C9 C10 H10A 125.3 . .
O5 C11 O6 132.8(6) . .
O5 C11 C7 104.5(6) . .
O6 C11 C7 122.8(5) . .
O8 C12 O7 119.0(7) . .
O8 C12 C8 116.1(6) . .
O7 C12 C8 124.8(6) . .
N5 C13 C14 108.7(7) . .
N5 C13 C18 121.2(6) . .
C14 C13 C18 130.1(6) . .
C13 C14 C17 112.2(6) . .
C13 C14 N6 126.6(6) . .
C17 C14 N6 121.1(5) . .
N6 C15 C16 111.3(7) . .
N6 C15 H15A 124.3 . .
C16 C15 H15A 124.3 . .
C15 C16 N5 126.1(6) . .
C15 C16 H16A 116.9 . .
N5 C16 H16A 116.9 . .
O13 C17 O12 133.6(5) . .
O13 C17 C14 102.6(5) . .
O12 C17 C14 123.8(5) . .
O10 C18 O11 118.1(6) . 3_455
O10 C18 C13 116.5(6) . .
O11 C18 C13 125.3(5) 3_455 .
C20 C19 N7 110.2(7) . .
C20 C19 C23 123.1(6) . .
N7 C19 C23 126.7(5) . .
C19 C20 N8 122.0(7) . .
C19 C20 C24 114.5(6) . 2_545
N8 C20 C24 123.4(6) . 2_545
C22 C21 N8 113.4(7) . .
C22 C21 H21A 123.3 . .
N8 C21 H21A 123.3 . .
C21 C22 N7 120.2(7) . .
C21 C22 H22A 119.9 . .
N7 C22 H22A 119.9 . .
O14 C23 O15 117.7(7) . .
O14 C23 C19 115.0(6) . .
O15 C23 C19 127.3(6) . .
O16 C24 O17 126.1(7) . 4_556
O16 C24 C20 118.1(6) . 2
O17 C24 C20 115.8(6) 4_556 2

loop_
_geom_bond_atom_site_label_1
_geom_bond_atom_site_label_2
_geom_bond_distance
_geom_bond_site_symmetry_2
Sm1 O3 2.265(4) 2_445
Sm1 O9 2.334(5) .
Sm1 O11 2.391(5) .
Sm1 N1 2.436(5) .
Sm1 O1 2.453(5) .
Sm1 N3 2.485(5) .
Sm1 O10 2.596(5) .
Sm1 O5 2.634(5) .
Sm2 O16 2.336(4) .
Sm2 O17 2.358(4) .
Sm2 O18 2.382(5) .
Sm2 N7 2.451(5) .
Sm2 O14 2.467(5) .
Sm2 N6 2.496(5) 1_655
Sm2 O8 2.502(5) .
Sm2 O13 2.641(5) 1_655
O1 C5 1.135(8) .
O2 C5 1.271(8) .
O3 C6 1.244(8) .
O3 Sm1 2.265(4) 2_455
O4 C6 1.230(7) .
O5 C11 1.253(8) .
O6 C11 1.383(8) .
O7 C12 1.306(8) .
O8 C12 1.256(8) .
O10 C18 1.240(7) .
O11 C18 1.333(8) 3_455
O12 C17 1.367(8) .
O13 C17 1.266(7) .
O13 Sm2 2.641(5) 1_455
O14 C23 1.145(8) .
O15 C23 1.291(8) .
O16 C24 1.245(8) .
O17 C24 1.255(7) 4
N1 C1 1.364(8) .
N1 C4 1.466(9) .
N2 C3 1.342(10) .
N2 C2 1.459(9) .
N3 C10 1.295(8) .
N3 C7 1.491(9) .
N4 C8 1.293(8) .
N4 C9 1.477(9) .
N5 C13 1.294(8) .
N5 C16 1.504(9) .
N6 C15 1.278(8) .
N6 C14 1.510(8) .
N6 Sm2 2.496(5) 1_455
N7 C19 1.388(9) .
N7 C22 1.447(10) .
N8 C21 1.371(10) .
N8 C20 1.453(9) .
C1 C2 1.280(9) .
C1 C5 1.710(10) .
C2 C6 1.544(9) .
C3 C4 1.270(9) .
C3 H3A 0.9500 .
C4 H4A 0.9500 .
C7 C8 1.344(8) .
C7 C11 1.443(8) .
C8 C12 1.680(10) .
C9 C10 1.307(9) .
C9 H9A 0.9500 .
C10 H10A 0.9500 .
C13 C14 1.333(8) .
C13 C18 1.680(10) .
C14 C17 1.447(8) .
C15 C16 1.296(9) .
C15 H15A 0.9500 .
C16 H16A 0.9500 .
C18 O11 1.333(8) 3_455
C19 C20 1.282(9) .
C19 C23 1.665(10) .
C20 C24 1.556(10) 2_545
C21 C22 1.261(9) .
C21 H21A 0.9500 .
C22 H22A 0.9500 .
C24 O17 1.255(7) 4_556
C24 C20 1.556(10) 2

loop_
_geom_torsion_atom_site_label_1
_geom_torsion_atom_site_label_2
_geom_torsion_atom_site_label_3
_geom_torsion_atom_site_label_4
_geom_torsion
_geom_torsion_site_symmetry_1
_geom_torsion_site_symmetry_4
O3 Sm1 O1 C5 134.1(6) 2_445 .
O9 Sm1 O1 C5 75.2(6) . .
O11 Sm1 O1 C5 -69.6(6) . .
N1 Sm1 O1 C5 -0.7(5) . .
N3 Sm1 O1 C5 -130.4(5) . .
O10 Sm1 O1 C5 -166.2(6) . .
O5 Sm1 O1 C5 -1.2(7) . .
O3 Sm1 O5 C11 68.2(6) 2_445 .
O9 Sm1 O5 C11 131.9(6) . .
O11 Sm1 O5 C11 -81.1(6) . .
N1 Sm1 O5 C11 -155.3(6) . .
O1 Sm1 O5 C11 -154.8(5) . .
N3 Sm1 O5 C11 -4.1(6) . .
O10 Sm1 O5 C11 -2.5(7) . .
O16 Sm2 O8 C12 143.3(6) . .
O17 Sm2 O8 C12 -12.1(5) . .
O18 Sm2 O8 C12 -163.7(5) . .
N7 Sm2 O8 C12 -77.1(6) . .
O14 Sm2 O8 C12 -98.8(6) . .
N6 Sm2 O8 C12 68.3(5) 1_655 .
O13 Sm2 O8 C12 65.2(6) 1_655 .
O3 Sm1 O10 C18 -145.5(6) 2_445 .
O9 Sm1 O10 C18 160.2(5) . .
O11 Sm1 O10 C18 4.2(5) . .
N1 Sm1 O10 C18 75.3(6) . .
O1 Sm1 O10 C18 94.2(5) . .
N3 Sm1 O10 C18 -67.4(5) . .
O5 Sm1 O10 C18 -68.8(6) . .
O3 Sm1 O11 C18 -57.1(12) 2_445 3_455
O9 Sm1 O11 C18 93.2(11) . 3_455
N1 Sm1 O11 C18 99.7(11) . 3_455
O1 Sm1 O11 C18 171.8(10) . 3_455
N3 Sm1 O11 C18 -38.1(10) . 3_455
O10 Sm1 O11 C18 -128.5(10) . 3_455
O5 Sm1 O11 C18 23.2(10) . 3_455
O16 Sm2 O14 C23 -139.8(5) . .
O17 Sm2 O14 C23 66.3(5) . .
O18 Sm2 O14 C23 -83.2(5) . .
N7 Sm2 O14 C23 -5.9(5) . .
N6 Sm2 O14 C23 131.3(5) 1_655 .
O8 Sm2 O14 C23 157.9(6) . .
O13 Sm2 O14 C23 -7.3(7) 1_655 .
O17 Sm2 O16 C24 112.2(16) . .
O18 Sm2 O16 C24 -69.2(17) . .
N7 Sm2 O16 C24 -85.5(17) . .
O14 Sm2 O16 C24 -1.7(17) . .
N6 Sm2 O16 C24 147.3(17) 1_655 .
O8 Sm2 O16 C24 52.0(17) . .
O13 Sm2 O16 C24 -158.0(17) 1_655 .
O16 Sm2 O17 C24 -88.2(11) . 4
O18 Sm2 O17 C24 94.0(11) . 4
N7 Sm2 O17 C24 104.6(11) . 4
O14 Sm2 O17 C24 29.9(10) . 4
N6 Sm2 O17 C24 -122.7(10) 1_655 4
O8 Sm2 O17 C24 -31.4(10) . 4
O13 Sm2 O17 C24 178.4(11) 1_655 4
O3 Sm1 N1 C1 -99.3(4) 2_445 .
O9 Sm1 N1 C1 -86.2(4) . .
O11 Sm1 N1 C1 97.8(4) . .
O1 Sm1 N1 C1 -2.1(4) . .
N3 Sm1 N1 C1 147.9(4) . .
O10 Sm1 N1 C1 14.8(5) . .
O5 Sm1 N1 C1 177.7(4) . .
O3 Sm1 N1 C4 82.6(5) 2_445 .
O9 Sm1 N1 C4 95.8(5) . .
O11 Sm1 N1 C4 -80.3(5) . .
O1 Sm1 N1 C4 179.9(5) . .
N3 Sm1 N1 C4 -30.2(5) . .
O10 Sm1 N1 C4 -163.2(4) . .
O5 Sm1 N1 C4 -0.4(4) . .
O3 Sm1 N3 C10 70.8(5) 2_445 .
O9 Sm1 N3 C10 114.4(5) . .
O11 Sm1 N3 C10 -99.4(5) . .
N1 Sm1 N3 C10 -149.3(4) . .
O1 Sm1 N3 C10 -32.6(6) . .
O10 Sm1 N3 C10 -2.3(5) . .
O5 Sm1 N3 C10 176.9(5) . .
O3 Sm1 N3 C7 -102.1(4) 2_445 .
O9 Sm1 N3 C7 -58.5(5) . .
O11 Sm1 N3 C7 87.6(4) . .
N1 Sm1 N3 C7 37.7(5) . .
O1 Sm1 N3 C7 154.4(4) . .
O10 Sm1 N3 C7 -175.3(4) . .
O5 Sm1 N3 C7 4.0(4) . .
O16 Sm2 N7 C19 99.1(4) . .
O17 Sm2 N7 C19 -89.7(4) . .
O18 Sm2 N7 C19 84.2(4) . .
O14 Sm2 N7 C19 2.2(4) . .
N6 Sm2 N7 C19 -153.1(3) 1_655 .
O8 Sm2 N7 C19 -17.4(5) . .
O13 Sm2 N7 C19 -178.5(4) 1_655 .
O16 Sm2 N7 C22 -78.8(6) . .
O17 Sm2 N7 C22 92.4(5) . .
O18 Sm2 N7 C22 -93.7(5) . .
O14 Sm2 N7 C22 -175.6(5) . .
N6 Sm2 N7 C22 29.1(6) 1_655 .
O8 Sm2 N7 C22 164.7(4) . .
O13 Sm2 N7 C22 3.6(5) 1_655 .
C4 N1 C1 C2 0.3(9) . .
Sm1 N1 C1 C2 -177.8(4) . .
C4 N1 C1 C5 -177.5(5) . .
Sm1 N1 C1 C5 4.4(7) . .
N1 C1 C2 N2 -0.4(8) . .
C5 C1 C2 N2 177.5(5) . .
N1 C1 C2 C6 177.6(5) . .
C5 C1 C2 C6 -4.6(8) . .
C3 N2 C2 C1 -0.4(10) . .
C3 N2 C2 C6 -178.1(6) . .
C2 N2 C3 C4 1.3(10) . .
N2 C3 C4 N1 -1.3(9) . .
C1 N1 C4 C3 0.6(10) . .
Sm1 N1 C4 C3 178.3(5) . .
Sm1 O1 C5 O2 -177.3(5) . .
Sm1 O1 C5 C1 2.8(7) . .
C2 C1 C5 O1 177.0(6) . .
N1 C1 C5 O1 -5.4(9) . .
C2 C1 C5 O2 -2.9(10) . .
N1 C1 C5 O2 174.7(6) . .
Sm1 O3 C6 O4 -126.2(19) 2_455 .
Sm1 O3 C6 C2 52(2) 2_455 .
C1 C2 C6 O4 -88.5(8) . .
N2 C2 C6 O4 89.3(8) . .
C1 C2 C6 O3 93.5(7) . .
N2 C2 C6 O3 -88.7(8) . .
C10 N3 C7 C8 0.2(10) . .
Sm1 N3 C7 C8 172.5(5) . .
C10 N3 C7 C11 -177.5(6) . .
Sm1 N3 C7 C11 -5.1(7) . .
C9 N4 C8 C7 3.7(9) . .
C9 N4 C8 C12 -172.8(5) . .
C11 C7 C8 N4 174.6(5) . .
N3 C7 C8 N4 -3.3(9) . .
C11 C7 C8 C12 -9.2(9) . .
N3 C7 C8 C12 173.0(5) . .
C8 N4 C9 C10 -1.5(11) . .
C7 N3 C10 C9 2.3(9) . .
Sm1 N3 C10 C9 -170.5(4) . .
N4 C9 C10 N3 -1.8(10) . .
Sm1 O5 C11 O6 -176.4(4) . .
Sm1 O5 C11 C7 2.7(8) . .
C8 C7 C11 O5 -176.3(5) . .
N3 C7 C11 O5 1.7(8) . .
C8 C7 C11 O6 2.9(9) . .
N3 C7 C11 O6 -179.2(5) . .
Sm2 O8 C12 O7 -19.0(9) . .
Sm2 O8 C12 C8 159.1(4) . .
N4 C8 C12 O8 -84.1(7) . .
C7 C8 C12 O8 100.2(8) . .
N4 C8 C12 O7 93.9(8) . .
C7 C8 C12 O7 -81.9(8) . .
C16 N5 C13 C14 -4.2(8) . .
C16 N5 C13 C18 173.9(5) . .
N5 C13 C14 C17 -172.6(5) . .
C18 C13 C14 C17 9.5(9) . .
N5 C13 C14 N6 2.8(8) . .
C18 C13 C14 N6 -175.1(5) . .
C15 N6 C14 C13 0.8(9) . .
Sm2 N6 C14 C13 -167.8(5) 1_455 .
C15 N6 C14 C17 175.8(6) . .
Sm2 N6 C14 C17 7.3(7) 1_455 .
C14 N6 C15 C16 -2.6(9) . .
Sm2 N6 C15 C16 166.5(5) 1_455 .
N6 C15 C16 N5 1.2(10) . .
C13 N5 C16 C15 2.7(11) . .
Sm2 O13 C17 O12 174.1(4) 1_455 .
Sm2 O13 C17 C14 -5.1(7) 1_455 .
C13 C14 C17 O13 173.9(5) . .
N6 C14 C17 O13 -1.8(7) . .
C13 C14 C17 O12 -5.4(8) . .
N6 C14 C17 O12 178.9(5) . .
Sm1 O10 C18 O11 16.0(8) . 3_455
Sm1 O10 C18 C13 -161.5(4) . .
N5 C13 C18 O10 79.4(7) . .
C14 C13 C18 O10 -103.0(7) . .
N5 C13 C18 O11 -98.0(7) . 3_455
C14 C13 C18 O11 79.6(8) . 3_455
C22 N7 C19 C20 -1.5(9) . .
Sm2 N7 C19 C20 -179.4(4) . .
C22 N7 C19 C23 177.9(6) . .
Sm2 N7 C19 C23 0.0(7) . .
N7 C19 C20 N8 3.9(9) . .
C23 C19 C20 N8 -175.5(5) . .
N7 C19 C20 C24 -179.6(5) . 2_545
C23 C19 C20 C24 1.0(9) . 2_545
C21 N8 C20 C19 -3.8(10) . .
C21 N8 C20 C24 -180.0(6) . 2_545
C20 N8 C21 C22 0.1(11) . .
N8 C21 C22 N7 2.3(10) . .
C19 N7 C22 C21 -1.9(11) . .
Sm2 N7 C22 C21 175.5(5) . .
Sm2 O14 C23 O15 -173.4(4) . .
Sm2 O14 C23 C19 7.2(7) . .
C20 C19 C23 O14 174.2(6) . .
N7 C19 C23 O14 -5.1(9) . .
C20 C19 C23 O15 -5.1(10) . .
N7 C19 C23 O15 175.6(6) . .
Sm2 O16 C24 O17 107.6(17) . 4_556
Sm2 O16 C24 C20 -69.9(18) . 2
